data_1546063
loop_
_publ_author_name
'Mosquera, Marta Elena Gonzalez'
'Gomez-Sal, Pilar'
'Egido, Irene'
'L\'opez L\'opez, Mar\'ia'
'Hortelano, Carlos'

_publ_section_title
;
 FDHALO17: Comparison of Halogen Bonding networks with Ru(II) complexes
 and analysis of the influence of the XB interaction on their reactivity
;
_journal_name_full 'Faraday Discuss.'
_journal_paper_doi 10.1039/C7FD00079K
_journal_year 2017
_chemical_compound_source 'synthesis as described'
_chemical_formula_moiety 'C36 H38 Br2 N4 O1 Ru1'
_chemical_formula_sum 'C36 H38 Br2 N4 O Ru'
_chemical_formula_weight 803.59
_chemical_name_systematic
;
 ?
;
_space_group_IT_number 15
_symmetry_cell_setting monoclinic
_symmetry_Int_Tables_number 15
_symmetry_space_group_name_Hall '-C 2yc'
_symmetry_space_group_name_H-M 'C 1 2/c 1'
_atom_sites_solution_hydrogens geom
_atom_sites_solution_primary direct
_atom_sites_solution_secondary difmap
_audit_conform_dict_location ftp://ftp.iucr.org/pub/cif_core.dic
_audit_conform_dict_name cif_core.dic
_audit_conform_dict_version 2.4
_audit_creation_date 2015-07-02T17:41:14-00:00
_audit_creation_method 'WinGX routine CIF_UPDATE'
_audit_update_record
;
2017-02-22 deposited with the CCDC.
2017-05-02 downloaded from the CCDC.
;
_cell_angle_alpha 90
_cell_angle_beta 116.603(4)
_cell_angle_gamma 90
_cell_formula_units_Z 4
_cell_length_a 16.5219(8)
_cell_length_b 13.6105(10)
_cell_length_c 17.4958(10)
_cell_measurement_reflns_used 245
_cell_measurement_temperature 200(2)
_cell_measurement_theta_max 16.32
_cell_measurement_theta_min 3.45
_cell_measurement_wavelength 0.71073
_cell_volume 3517.8(4)
_computing_cell_refinement 'Dirax/lsq (Duisenberg & Schreurs, 1989-2000)'
_computing_data_collection 'Collect (Bruker AXS BV, 1997-2004)'
_computing_data_reduction 'EvalCCD (Duisenberg & Schreurs 1990-2000)'
_computing_molecular_graphics 'Ortep-3 for Windows (Farrugia, 1997)'
_computing_publication_material 'WinGX publication routines (Farrugia, 1999)'
_computing_structure_refinement 'SHELXL-97 (Sheldrick, 2008)'
_diffrn_ambient_temperature 200(2)
_diffrn_detector 'CCD plate'
_diffrn_detector_area_resol_mean 9
_diffrn_measured_fraction_theta_full 0.994
_diffrn_measured_fraction_theta_max 0.994
_diffrn_measurement_device '95mm CCD camera on \k-goniostat'
_diffrn_measurement_device_type KappaCCD
_diffrn_measurement_method 'CCD rotation images, thick slices'
_diffrn_orient_matrix_type X=UH
_diffrn_orient_matrix_UB_11 0.01
_diffrn_orient_matrix_UB_12 0
_diffrn_orient_matrix_UB_13 0
_diffrn_orient_matrix_UB_21 0
_diffrn_orient_matrix_UB_22 0.01
_diffrn_orient_matrix_UB_23 0
_diffrn_orient_matrix_UB_31 0
_diffrn_orient_matrix_UB_32 0
_diffrn_orient_matrix_UB_33 0.01
_diffrn_radiation_monochromator graphite
_diffrn_radiation_probe x-ray
_diffrn_radiation_type MoK\a
_diffrn_radiation_wavelength 0.71073
_diffrn_reflns_av_R_equivalents 0.0462
_diffrn_reflns_av_unetI/netI 0.0578
_diffrn_reflns_limit_h_max 21
_diffrn_reflns_limit_h_min -21
_diffrn_reflns_limit_k_max 17
_diffrn_reflns_limit_k_min -17
_diffrn_reflns_limit_l_max 21
_diffrn_reflns_limit_l_min -22
_diffrn_reflns_number 13040
_diffrn_reflns_reduction_process
;
 Scaled and merged with Sortav
 R.H. Blessing, (1987) Cryst. Rev. 1, 3-58
 R.H. Blessing, (1989) J. Appl. Cryst. 22, 396-397
;
_diffrn_reflns_theta_full 27.5
_diffrn_reflns_theta_max 27.5
_diffrn_reflns_theta_min 3.26
_diffrn_source 'Enraf Nonius FR590'
_exptl_absorpt_coefficient_mu 2.75
_exptl_absorpt_correction_T_max 0.326
_exptl_absorpt_correction_T_min 0.276
_exptl_absorpt_correction_type multi-scan
_exptl_absorpt_process_details
;
 R.H. Blessing, Acta Cryst. (1995), A51, 33-38
;
_exptl_crystal_colour yellow
_exptl_crystal_density_diffrn 1.517
_exptl_crystal_density_method 'not measured'
_exptl_crystal_description prism
_exptl_crystal_F_000 1616
_exptl_crystal_size_max 0.36
_exptl_crystal_size_mid 0.36
_exptl_crystal_size_min 0.33
_refine_diff_density_max 1.617
_refine_diff_density_min -1.747
_refine_diff_density_rms 0.154
_refine_ls_extinction_method none
_refine_ls_goodness_of_fit_ref 1.046
_refine_ls_hydrogen_treatment constr
_refine_ls_matrix_type full
_refine_ls_number_parameters 201
_refine_ls_number_reflns 4022
_refine_ls_number_restraints 0
_refine_ls_restrained_S_all 1.046
_refine_ls_R_factor_all 0.0875
_refine_ls_R_factor_gt 0.0594
_refine_ls_shift/su_max 0
_refine_ls_shift/su_mean 0
_refine_ls_structure_factor_coef Fsqd
_refine_ls_weighting_details 'calc w=1/[\s^2^(Fo^2^)+(0.0816P)^2^+43.5619P] where P=(Fo^2^+2Fc^2^)/3'
_refine_ls_weighting_scheme calc
_refine_ls_wR_factor_gt 0.1646
_refine_ls_wR_factor_ref 0.1803
_reflns_number_gt 2956
_reflns_number_total 4022
_reflns_threshold_expression >2\s(I)
_cod_data_source_file c7fd00079k2.cif
_cod_data_source_block 2b.H2O
_cod_database_code 1546063

loop_
_symmetry_equiv_pos_as_xyz
'x, y, z'
'-x, y, -z+1/2'
'x+1/2, y+1/2, z'
'-x+1/2, y+1/2, -z+1/2'
'-x, -y, -z'
'x, -y, z-1/2'
'-x+1/2, -y+1/2, -z'
'x+1/2, -y+1/2, z-1/2'

loop_
_atom_site_label
_atom_site_type_symbol
_atom_site_fract_x
_atom_site_fract_y
_atom_site_fract_z
_atom_site_U_iso_or_equiv
_atom_site_adp_type
_atom_site_occupancy
_atom_site_symmetry_multiplicity
_atom_site_calc_flag
_atom_site_refinement_flags
Ru1 Ru 0.25 0.75 0.5 0.02125(19) Uani 1 2 d S
Br1 Br 0.10094(5) 0.82389(6) 0.39780(5) 0.0491(3) Uani 1 1 d .
N1 N 0.2043(4) 0.8180(4) 0.6475(3) 0.0290(11) Uani 1 1 d .
N2 N 0.1576(3) 0.5458(3) 0.4909(3) 0.0249(10) Uani 1 1 d .
C1 C 0.2232(4) 0.7921(4) 0.5947(4) 0.0272(12) Uani 1 1 d .
C2 C 0.1845(4) 0.8498(5) 0.7129(4) 0.0287(13) Uani 1 1 d .
C3 C 0.2210(4) 0.7972(5) 0.7888(4) 0.0343(15) Uani 1 1 d .
C4 C 0.2004(6) 0.8330(7) 0.8526(5) 0.051(2) Uani 1 1 d .
H4 H 0.2226 0.8006 0.9049 0.061 Uiso 1 1 calc R
C5 C 0.1482(6) 0.9147(8) 0.8398(7) 0.068(3) Uani 1 1 d .
H5 H 0.1352 0.937 0.8833 0.081 Uiso 1 1 calc R
C6 C 0.1146(5) 0.9646(7) 0.7639(6) 0.054(2) Uani 1 1 d .
H6 H 0.0808 1.0214 0.7573 0.065 Uiso 1 1 calc R
C7 C 0.1299(4) 0.9326(5) 0.6981(5) 0.0411(17) Uani 1 1 d .
C8 C 0.2809(5) 0.7095(5) 0.7996(5) 0.0457(18) Uani 1 1 d .
H8A H 0.3004 0.6823 0.8558 0.069 Uiso 1 1 calc R
H8B H 0.3329 0.7296 0.7925 0.069 Uiso 1 1 calc R
H8C H 0.2478 0.6608 0.7575 0.069 Uiso 1 1 calc R
C9 C 0.0908(6) 0.9848(6) 0.6137(6) 0.067(3) Uani 1 1 d .
H9A H 0.1091 0.9518 0.5754 0.101 Uiso 1 1 calc R
H9B H 0.1122 1.0514 0.6218 0.101 Uiso 1 1 calc R
H9C H 0.0259 0.9845 0.5897 0.101 Uiso 1 1 calc R
C11 C 0.1911(4) 0.6207(4) 0.4946(4) 0.0247(12) Uani 1 1 d .
C12 C 0.1138(4) 0.4556(4) 0.4842(4) 0.0219(11) Uani 1 1 d .
C13 C 0.0928(4) 0.4292(4) 0.5499(4) 0.0254(12) Uani 1 1 d .
C14 C 0.0475(4) 0.3404(5) 0.5404(5) 0.0373(16) Uani 1 1 d .
H14 H 0.0315 0.3198 0.5824 0.045 Uiso 1 1 calc R
C15 C 0.0262(5) 0.2827(5) 0.4692(5) 0.0414(17) Uani 1 1 d .
H15 H -0.0041 0.2237 0.464 0.05 Uiso 1 1 calc R
C16 C 0.0487(4) 0.3105(5) 0.4061(5) 0.0392(16) Uani 1 1 d .
H16 H 0.034 0.2698 0.359 0.047 Uiso 1 1 calc R
C17 C 0.0933(4) 0.3991(4) 0.4114(4) 0.0286(13) Uani 1 1 d .
C18 C 0.1157(5) 0.4340(6) 0.3422(5) 0.0437(17) Uani 1 1 d .
H18A H 0.1463 0.4961 0.3582 0.066 Uiso 1 1 calc R
H18B H 0.0609 0.4414 0.2901 0.066 Uiso 1 1 calc R
H18C H 0.1543 0.3869 0.3338 0.066 Uiso 1 1 calc R
C19 C 0.1189(4) 0.4907(5) 0.6279(4) 0.0349(14) Uani 1 1 d .
H19A H 0.1494 0.5488 0.6233 0.052 Uiso 1 1 calc R
H19B H 0.1585 0.4539 0.6774 0.052 Uiso 1 1 calc R
H19C H 0.0655 0.5092 0.6332 0.052 Uiso 1 1 calc R
O1 O 0 0.6518(8) 0.25 0.099(4) Uani 1 2 d S
H1W H 0.0569 0.68 0.2599 0.114 Uiso 1 1 d .

loop_
_atom_site_aniso_label
_atom_site_aniso_U_11
_atom_site_aniso_U_22
_atom_site_aniso_U_33
_atom_site_aniso_U_23
_atom_site_aniso_U_13
_atom_site_aniso_U_12
Ru1 0.0254(3) 0.0150(3) 0.0259(3) -0.0006(3) 0.0138(3) -0.0060(3)
Br1 0.0430(4) 0.0441(4) 0.0569(5) 0.0103(3) 0.0195(4) -0.0022(3)
N1 0.030(3) 0.026(3) 0.033(3) -0.008(2) 0.017(2) -0.006(2)
N2 0.023(2) 0.018(2) 0.035(3) 0.0015(19) 0.014(2) -0.0022(19)
C1 0.027(3) 0.018(3) 0.034(3) 0.001(2) 0.011(3) -0.005(2)
C2 0.024(3) 0.029(3) 0.037(3) -0.014(3) 0.017(3) -0.009(2)
C3 0.035(3) 0.033(3) 0.040(4) -0.012(3) 0.022(3) -0.018(3)
C4 0.056(5) 0.065(5) 0.046(4) -0.019(4) 0.034(4) -0.033(4)
C5 0.059(5) 0.078(7) 0.101(8) -0.061(6) 0.067(6) -0.037(5)
C6 0.031(4) 0.059(5) 0.078(6) -0.032(5) 0.031(4) -0.010(4)
C7 0.026(3) 0.034(4) 0.061(5) -0.021(3) 0.017(3) -0.008(3)
C8 0.052(4) 0.033(4) 0.045(4) -0.001(3) 0.015(4) -0.004(3)
C9 0.053(5) 0.032(4) 0.080(6) -0.010(4) -0.003(5) -0.001(4)
C11 0.026(3) 0.025(3) 0.025(3) -0.001(2) 0.013(2) 0.002(2)
C12 0.017(2) 0.013(2) 0.034(3) 0.001(2) 0.010(2) -0.003(2)
C13 0.020(3) 0.021(3) 0.038(3) 0.006(2) 0.015(2) 0.002(2)
C14 0.026(3) 0.028(3) 0.059(4) 0.017(3) 0.020(3) -0.002(3)
C15 0.029(3) 0.019(3) 0.072(5) 0.001(3) 0.019(3) -0.008(3)
C16 0.030(3) 0.021(3) 0.057(4) -0.013(3) 0.011(3) -0.001(3)
C17 0.020(3) 0.025(3) 0.039(3) -0.002(3) 0.012(3) 0.003(2)
C18 0.046(4) 0.053(4) 0.040(4) -0.004(3) 0.026(3) 0.007(4)
C19 0.030(3) 0.041(4) 0.037(4) 0.005(3) 0.018(3) 0.009(3)
O1 0.140(11) 0.055(6) 0.067(7) 0 0.015(7) 0

loop_
_atom_type_symbol
_atom_type_description
_atom_type_scat_dispersion_real
_atom_type_scat_dispersion_imag
_atom_type_scat_source
C C 0.0033 0.0016 'International Tables Vol C Tables 4.2.6.8 and 6.1.1.4'
H H 0 0 'International Tables Vol C Tables 4.2.6.8 and 6.1.1.4'
Br Br -0.2901 2.4595 'International Tables Vol C Tables 4.2.6.8 and 6.1.1.4'
N N 0.0061 0.0033 'International Tables Vol C Tables 4.2.6.8 and 6.1.1.4'
Ru Ru -1.2594 0.8363 'International Tables Vol C Tables 4.2.6.8 and 6.1.1.4'
O O 0.0106 0.006 'International Tables Vol C Tables 4.2.6.8 and 6.1.1.4'

loop_
_exptl_crystal_face_index_h
_exptl_crystal_face_index_k
_exptl_crystal_face_index_l
_exptl_crystal_face_perp_dist
-3 -4 -2 0.149
-4 1 5 0.217
15 10 -1 0.2
3 -1 -4 0.178
1 1 -4 0.113
0 -1 2 0.174
5 -7 4 0.162
-2 2 1 0.274
-2 1 0 0.218

loop_
_geom_angle_atom_site_label_1
_geom_angle_atom_site_label_2
_geom_angle_atom_site_label_3
_geom_angle
_geom_angle_site_symmetry_1
_geom_angle_site_symmetry_3
C1 Ru1 C1 180.00(14) 7_566 .
C1 Ru1 C11 90.4(2) 7_566 7_566
C1 Ru1 C11 89.6(2) . 7_566
C1 Ru1 C11 89.6(2) 7_566 .
C1 Ru1 C11 90.4(2) . .
C11 Ru1 C11 180.0000(10) 7_566 .
C1 Ru1 Br1 92.04(17) 7_566 .
C1 Ru1 Br1 87.96(17) . .
C11 Ru1 Br1 89.02(17) 7_566 .
C11 Ru1 Br1 90.98(17) . .
C1 Ru1 Br1 87.96(17) 7_566 7_566
C1 Ru1 Br1 92.04(17) . 7_566
C11 Ru1 Br1 90.98(17) 7_566 7_566
C11 Ru1 Br1 89.02(17) . 7_566
Br1 Ru1 Br1 180.0000(10) . 7_566
C1 N1 C2 178.2(6) . .
C11 N2 C12 178.0(6) . .
N1 C1 Ru1 177.3(6) . .
C3 C2 N1 117.7(6) . .
C3 C2 C7 124.3(6) . .
N1 C2 C7 118.0(6) . .
C2 C3 C4 115.4(7) . .
C2 C3 C8 120.6(6) . .
C4 C3 C8 124.0(7) . .
C5 C4 C3 121.1(8) . .
C6 C5 C4 121.1(7) . .
C7 C6 C5 121.0(8) . .
C6 C7 C2 117.0(8) . .
C6 C7 C9 121.4(8) . .
C2 C7 C9 121.6(7) . .
N2 C11 Ru1 179.2(5) . .
C13 C12 C17 124.4(5) . .
C13 C12 N2 117.9(5) . .
C17 C12 N2 117.7(5) . .
C12 C13 C14 116.5(6) . .
C12 C13 C19 122.4(5) . .
C14 C13 C19 121.1(6) . .
C15 C14 C13 120.6(6) . .
C16 C15 C14 121.4(6) . .
C15 C16 C17 120.8(6) . .
C12 C17 C16 116.3(6) . .
C12 C17 C18 121.2(6) . .
C16 C17 C18 122.5(6) . .

loop_
_geom_bond_atom_site_label_1
_geom_bond_atom_site_label_2
_geom_bond_distance
_geom_bond_site_symmetry_2
Ru1 C1 1.982(6) 7_566
Ru1 C1 1.982(6) .
Ru1 C11 1.993(6) 7_566
Ru1 C11 1.993(6) .
Ru1 Br1 2.5159(8) .
Ru1 Br1 2.5159(8) 7_566
N1 C1 1.154(8) .
N1 C2 1.393(8) .
N2 C11 1.148(7) .
N2 C12 1.403(7) .
C2 C3 1.387(10) .
C2 C7 1.393(9) .
C3 C4 1.393(10) .
C3 C8 1.507(11) .
C4 C5 1.363(14) .
C5 C6 1.368(15) .
C6 C7 1.356(11) .
C7 C9 1.500(13) .
C12 C13 1.388(8) .
C12 C17 1.394(8) .
C13 C14 1.391(8) .
C13 C19 1.491(9) .
C14 C15 1.377(11) .
C15 C16 1.367(11) .
C16 C17 1.394(9) .
C17 C18 1.494(9) .
